data_8106621
loop_
_publ_author_name
'Zhang, Qian'
'Li, Yue'
'Yu, Qiong-Yan'

_publ_section_title
;
 Crystal structure of poly[aqua-bis(nitrato-\k2
 O,O&#x2032;)-(\m3-1,3-benzimidazol-3-ium-1,3-diacetato-\k4
 O,O&#x2032;:O&#x2032;&#x2032;:O&#x2032;&#x2032;&#x2032;)dysprosium(III)],
 C11H11DyN4O11
;
_journal_issue 4
_journal_name_full 'Zeitschrift f\"ur Kristallographie - New Crystal Structures'
_journal_page_first 619
_journal_page_last 621
_journal_paper_doi 10.1515/ncrs-2016-0379
_journal_volume 232
_journal_year 2017
_chemical_formula_moiety 'C11 H11 Dy N4 O11'
_chemical_formula_sum 'C11 H11 Dy N4 O11'
_chemical_formula_weight 537.74
_space_group_IT_number 14
_space_group_name_Hall '-P 2ybc'
_space_group_name_H-M_alt 'P 1 21/c 1'
_symmetry_cell_setting monoclinic
_symmetry_space_group_name_H-M 'P 1 21/c 1'
_atom_sites_solution_hydrogens geom
_atom_sites_solution_primary direct
_atom_sites_solution_secondary difmap
_cell_angle_alpha 90.00
_cell_angle_beta 94.233(5)
_cell_angle_gamma 90.00
_cell_formula_units_Z 4
_cell_length_a 12.073(4)
_cell_length_b 14.704(4)
_cell_length_c 8.763(3)
_cell_measurement_reflns_used 860
_cell_measurement_temperature 293(2)
_cell_measurement_theta_max 27.01
_cell_measurement_theta_min 3.05
_cell_volume 1551.4(9)
_computing_cell_refinement 'Bruker XSCANS'
_computing_data_collection 'Bruker XSCANS'
_computing_data_reduction 'Bruker SHELXTL'
_computing_molecular_graphics 'SHELX [18]'
_computing_publication_material 'SHELX [18]'
_computing_structure_refinement 'SHELX [18]'
_computing_structure_solution 'SHELX [18]'
_diffrn_ambient_temperature 293(2)
_diffrn_measured_fraction_theta_full 0.996
_diffrn_measured_fraction_theta_max 0.996
_diffrn_measurement_device_type 'Bruker P4'
_diffrn_measurement_method '\w scans'
_diffrn_radiation_monochromator graphite
_diffrn_radiation_source 'fine-focus sealed tube'
_diffrn_radiation_type MoK\a
_diffrn_radiation_wavelength 0.71073
_diffrn_reflns_av_R_equivalents 0.0181
_diffrn_reflns_av_sigmaI/netI 0.0200
_diffrn_reflns_limit_h_max 14
_diffrn_reflns_limit_h_min -15
_diffrn_reflns_limit_k_max 15
_diffrn_reflns_limit_k_min -18
_diffrn_reflns_limit_l_max 8
_diffrn_reflns_limit_l_min -11
_diffrn_reflns_number 9235
_diffrn_reflns_theta_full 27.00
_diffrn_reflns_theta_max 27.00
_diffrn_reflns_theta_min 2.19
_diffrn_standards_decay_% 0
_diffrn_standards_interval_count 0
_diffrn_standards_interval_time 0
_diffrn_standards_number 0
_exptl_absorpt_coefficient_mu 4.891
_exptl_absorpt_correction_T_max 0.5914
_exptl_absorpt_correction_T_min 0.4730
_exptl_absorpt_correction_type multi-scan
_exptl_absorpt_process_details sadabs
_exptl_crystal_colour colourless
_exptl_crystal_density_diffrn 2.302
_exptl_crystal_density_method 'not measured'
_exptl_crystal_description block
_exptl_crystal_F_000 1036
_exptl_crystal_size_max 0.18
_exptl_crystal_size_mid 0.18
_exptl_crystal_size_min 0.12
_refine_diff_density_max 1.888
_refine_diff_density_min -0.644
_refine_diff_density_rms 0.100
_refine_ls_extinction_method none
_refine_ls_goodness_of_fit_ref 1.039
_refine_ls_hydrogen_treatment mixed
_refine_ls_matrix_type full
_refine_ls_number_parameters 244
_refine_ls_number_reflns 3379
_refine_ls_number_restraints 0
_refine_ls_restrained_S_all 1.039
_refine_ls_R_factor_all 0.0236
_refine_ls_R_factor_gt 0.0201
_refine_ls_shift/su_max 0.003
_refine_ls_shift/su_mean 0.000
_refine_ls_structure_factor_coef Fsqd
_refine_ls_weighting_details 'calc w=1/[\s^2^(Fo^2^)+(0.0386P)^2^+0.1074P] where P=(Fo^2^+2Fc^2^)/3'
_refine_ls_weighting_scheme calc
_refine_ls_wR_factor_gt 0.0538
_refine_ls_wR_factor_ref 0.0555
_reflns_number_gt 2994
_reflns_number_total 3379
_reflns_threshold_expression >2sigma(I)
_cod_data_source_file suppl_ncrs-2016-0379_suppl.cif
_cod_data_source_block 1
_cod_original_cell_volume 1551.3(8)
_cod_original_sg_symbol_H-M P2(1)/c
_cod_database_code 8106621
_publcif_info_exptl_table_max_cols 4
_publcif_info_exptl_table_use_headnotes n

loop_
_symmetry_equiv_pos_as_xyz
'x, y, z'
'-x, y+1/2, -z+1/2'
'-x, -y, -z'
'x, -y-1/2, z-1/2'

loop_
_atom_site_label
_atom_site_type_symbol
_atom_site_fract_x
_atom_site_fract_y
_atom_site_fract_z
_atom_site_U_iso_or_equiv
_atom_site_adp_type
_atom_site_occupancy
_atom_site_symmetry_multiplicity
_atom_site_calc_flag
_atom_site_refinement_flags
_atom_site_disorder_assembly
_atom_site_disorder_group
Dy1 Dy 0.827724(10) 0.622154(7) 0.153115(12) 0.01925(6) Uani 1 1 d . . .
O1 O 1.03690(16) 0.30317(13) -0.3104(2) 0.0297(4) Uani 1 1 d . . .
O2 O 1.07952(17) 0.19565(14) -0.4752(2) 0.0348(5) Uani 1 1 d . . .
O3 O 0.78840(16) 0.49057(12) -0.0147(2) 0.0259(4) Uani 1 1 d . . .
O4 O 0.71253(19) 0.62053(11) -0.0928(2) 0.0271(4) Uani 1 1 d . . .
O5 O 1.0187(3) 0.4143(2) 0.3482(3) 0.0701(9) Uani 1 1 d . . .
O6 O 0.86727(19) 0.49409(15) 0.3255(2) 0.0385(5) Uani 1 1 d . . .
O7 O 0.99773(19) 0.52234(14) 0.1794(2) 0.0386(5) Uani 1 1 d . . .
O8 O 0.64434(17) 0.56117(13) 0.2082(2) 0.0293(4) Uani 1 1 d . . .
O9 O 0.56479(18) 0.57656(16) 0.4217(2) 0.0405(5) Uani 1 1 d . . .
O10 O 0.7271(2) 0.63656(14) 0.3932(2) 0.0333(5) Uani 1 1 d . . .
N1 N 0.7357(2) 0.40731(15) -0.2986(2) 0.0240(5) Uani 1 1 d . . .
N2 N 0.81350(19) 0.28621(15) -0.3867(3) 0.0254(5) Uani 1 1 d . . .
N3 N 0.9632(2) 0.47502(17) 0.2852(3) 0.0355(6) Uani 1 1 d . . .
N4 N 0.6424(2) 0.59069(17) 0.3431(3) 0.0268(5) Uani 1 1 d . . .
C1 C 0.8143(2) 0.37567(17) -0.3810(3) 0.0248(6) Uani 1 1 d . . .
H1A H 0.8641 0.4121 -0.4293 0.030 Uiso 1 1 calc R . .
C2 C 0.6788(2) 0.33277(17) -0.2420(3) 0.0223(5) Uani 1 1 d . . .
C3 C 0.5908(2) 0.3274(2) -0.1509(3) 0.0314(6) Uani 1 1 d . . .
H3A H 0.5585 0.3793 -0.1127 0.038 Uiso 1 1 calc R . .
C4 C 0.5530(3) 0.2416(2) -0.1193(4) 0.0391(7) Uani 1 1 d . . .
H4A H 0.4939 0.2352 -0.0578 0.047 Uiso 1 1 calc R . .
C5 C 0.6016(3) 0.1640(2) -0.1776(4) 0.0383(7) Uani 1 1 d . . .
H5A H 0.5735 0.1072 -0.1539 0.046 Uiso 1 1 calc R . .
C6 C 0.6898(2) 0.16848(18) -0.2689(3) 0.0299(6) Uani 1 1 d . . .
H6A H 0.7213 0.1165 -0.3079 0.036 Uiso 1 1 calc R . .
C7 C 0.7289(2) 0.25542(17) -0.2995(3) 0.0228(5) Uani 1 1 d . . .
C8 C 0.8921(2) 0.2306(2) -0.4662(3) 0.0312(6) Uani 1 1 d . . .
H8A H 0.8831 0.2443 -0.5747 0.037 Uiso 1 1 calc R . .
H8B H 0.8736 0.1670 -0.4534 0.037 Uiso 1 1 calc R . .
C9 C 1.0131(2) 0.24475(17) -0.4109(3) 0.0225(5) Uani 1 1 d . . .
C10 C 0.7089(3) 0.50271(17) -0.2752(3) 0.0305(7) Uani 1 1 d . . .
H10A H 0.6298 0.5110 -0.2989 0.037 Uiso 1 1 calc R . .
H10B H 0.7471 0.5390 -0.3473 0.037 Uiso 1 1 calc R . .
C11 C 0.7386(2) 0.53891(17) -0.1157(3) 0.0227(5) Uani 1 1 d . . .
O1W O 0.73540(18) 0.76199(12) 0.1590(2) 0.0304(4) Uani 1 1 d . . .
H1WB H 0.7278 0.7950 0.0777 0.037 Uiso 1 1 d R . .
H1WA H 0.7348 0.7964 0.2410 0.037 Uiso 1 1 d R . .

loop_
_atom_site_aniso_label
_atom_site_aniso_U_11
_atom_site_aniso_U_22
_atom_site_aniso_U_33
_atom_site_aniso_U_23
_atom_site_aniso_U_13
_atom_site_aniso_U_12
Dy1 0.02375(9) 0.01862(8) 0.01566(8) -0.00012(4) 0.00334(5) -0.00267(4)
O1 0.0273(11) 0.0315(10) 0.0299(10) -0.0110(8) -0.0012(8) -0.0025(8)
O2 0.0348(12) 0.0418(12) 0.0290(11) -0.0063(9) 0.0102(9) 0.0090(9)
O3 0.0340(11) 0.0238(9) 0.0195(9) -0.0006(7) -0.0003(8) 0.0030(8)
O4 0.0380(12) 0.0199(10) 0.0231(10) -0.0021(7) -0.0007(9) -0.0013(7)
O5 0.082(2) 0.0567(17) 0.0702(19) 0.0209(15) -0.0036(16) 0.0344(16)
O6 0.0379(13) 0.0413(12) 0.0368(12) 0.0134(9) 0.0050(10) -0.0013(10)
O7 0.0397(13) 0.0380(11) 0.0392(12) 0.0008(10) 0.0091(10) 0.0031(9)
O8 0.0317(11) 0.0337(10) 0.0231(10) -0.0055(8) 0.0048(8) -0.0029(8)
O9 0.0350(13) 0.0529(14) 0.0355(12) 0.0050(10) 0.0158(10) -0.0032(10)
O10 0.0403(13) 0.0381(11) 0.0221(10) -0.0049(8) 0.0057(9) -0.0112(9)
N1 0.0333(13) 0.0176(10) 0.0204(11) -0.0020(8) -0.0018(9) 0.0012(9)
N2 0.0249(13) 0.0259(12) 0.0251(11) -0.0062(9) 0.0006(9) -0.0009(9)
N3 0.0437(17) 0.0279(12) 0.0340(14) -0.0014(11) -0.0034(12) 0.0018(11)
N4 0.0294(13) 0.0255(12) 0.0257(13) 0.0045(9) 0.0046(10) 0.0010(10)
C1 0.0271(15) 0.0264(15) 0.0211(12) -0.0084(10) 0.0023(11) -0.0096(10)
C2 0.0244(14) 0.0215(12) 0.0203(13) -0.0007(10) -0.0017(10) 0.0012(10)
C3 0.0281(16) 0.0377(16) 0.0280(15) -0.0015(12) 0.0000(12) 0.0061(12)
C4 0.0298(17) 0.0482(19) 0.0400(17) 0.0054(14) 0.0063(14) -0.0047(14)
C5 0.0397(19) 0.0308(16) 0.0441(18) 0.0068(13) 0.0015(14) -0.0100(13)
C6 0.0347(16) 0.0203(13) 0.0339(15) -0.0015(11) -0.0027(12) -0.0009(11)
C7 0.0220(14) 0.0232(13) 0.0227(13) -0.0020(10) -0.0020(10) 0.0007(10)
C8 0.0279(16) 0.0369(15) 0.0291(15) -0.0132(12) 0.0037(12) -0.0004(12)
C9 0.0260(14) 0.0238(12) 0.0183(12) -0.0005(9) 0.0043(10) -0.0002(10)
C10 0.0475(19) 0.0175(13) 0.0248(14) -0.0024(10) -0.0076(13) 0.0039(11)
C11 0.0271(14) 0.0220(12) 0.0191(12) -0.0027(9) 0.0031(10) -0.0035(10)
O1W 0.0477(13) 0.0227(9) 0.0210(9) 0.0012(7) 0.0029(9) 0.0049(8)

loop_
_atom_type_symbol
_atom_type_description
_atom_type_scat_dispersion_real
_atom_type_scat_dispersion_imag
_atom_type_scat_source
C C 0.0033 0.0016 'International Tables Vol C Tables 4.2.6.8 and 6.1.1.4'
H H 0.0000 0.0000 'International Tables Vol C Tables 4.2.6.8 and 6.1.1.4'
N N 0.0061 0.0033 'International Tables Vol C Tables 4.2.6.8 and 6.1.1.4'
O O 0.0106 0.0060 'International Tables Vol C Tables 4.2.6.8 and 6.1.1.4'
Dy Dy -0.1892 4.4098 'International Tables Vol C Tables 4.2.6.8 and 6.1.1.4'

loop_
_geom_angle_atom_site_label_1
_geom_angle_atom_site_label_2
_geom_angle_atom_site_label_3
_geom_angle
_geom_angle_site_symmetry_1
_geom_angle_site_symmetry_3
O2 Dy1 O1 79.72(7) 2_754 3_765
O2 Dy1 O1W 81.73(7) 2_754 .
O1 Dy1 O1W 83.55(7) 3_765 .
O2 Dy1 O6 135.39(8) 2_754 .
O1 Dy1 O6 84.31(8) 3_765 .
O1W Dy1 O6 137.41(7) . .
O2 Dy1 O3 92.71(7) 2_754 .
O1 Dy1 O3 145.16(7) 3_765 .
O1W Dy1 O3 129.33(7) . .
O6 Dy1 O3 77.47(8) . .
O2 Dy1 O8 143.64(7) 2_754 .
O1 Dy1 O8 130.89(6) 3_765 .
O1W Dy1 O8 83.07(7) . .
O6 Dy1 O8 74.69(7) . .
O3 Dy1 O8 72.20(6) . .
O2 Dy1 O4 71.31(8) 2_754 .
O1 Dy1 O4 147.38(6) 3_765 .
O1W Dy1 O4 77.87(6) . .
O6 Dy1 O4 127.08(7) . .
O3 Dy1 O4 53.13(6) . .
O8 Dy1 O4 73.29(7) . .
O2 Dy1 O10 146.22(7) 2_754 .
O1 Dy1 O10 80.02(7) 3_765 .
O1W Dy1 O10 69.36(7) . .
O6 Dy1 O10 68.38(7) . .
O3 Dy1 O10 118.92(7) . .
O8 Dy1 O10 51.07(7) . .
O4 Dy1 O10 116.98(8) . .
O2 Dy1 O7 84.25(8) 2_754 .
O1 Dy1 O7 71.93(7) 3_765 .
O1W Dy1 O7 153.56(7) . .
O6 Dy1 O7 51.16(7) . .
O3 Dy1 O7 73.50(7) . .
O8 Dy1 O7 120.45(7) . .
O4 Dy1 O7 118.37(7) . .
O10 Dy1 O7 114.40(7) . .
O2 Dy1 C11 78.91(7) 2_754 .
O1 Dy1 C11 155.80(7) 3_765 .
O1W Dy1 C11 104.39(7) . .
O6 Dy1 C11 103.25(8) . .
O3 Dy1 C11 26.58(7) . .
O8 Dy1 C11 73.21(7) . .
O4 Dy1 C11 26.78(7) . .
O10 Dy1 C11 124.18(7) . .
O7 Dy1 C11 94.70(7) . .
O2 Dy1 N3 109.77(8) 2_754 .
O1 Dy1 N3 76.43(7) 3_765 .
O1W Dy1 N3 154.36(7) . .
O6 Dy1 N3 25.62(7) . .
O3 Dy1 N3 74.33(7) . .
O8 Dy1 N3 97.97(7) . .
O4 Dy1 N3 127.14(6) . .
O10 Dy1 N3 91.26(7) . .
O7 Dy1 N3 25.55(7) . .
C11 Dy1 N3 100.38(7) . .
O2 Dy1 N4 155.17(7) 2_754 .
O1 Dy1 N4 105.68(7) 3_765 .
O1W Dy1 N4 74.98(7) . .
O6 Dy1 N4 69.39(7) . .
O3 Dy1 N4 95.41(7) . .
O8 Dy1 N4 25.32(6) . .
O4 Dy1 N4 95.15(7) . .
O10 Dy1 N4 25.76(7) . .
O7 Dy1 N4 120.55(7) . .
C11 Dy1 N4 98.49(7) . .
N3 Dy1 N4 95.01(7) . .
C9 O1 Dy1 148.78(18) . 3_765
C9 O2 Dy1 163.38(19) . 2_744
C11 O3 Dy1 92.15(15) . .
C11 O4 Dy1 90.96(16) . .
N3 O6 Dy1 98.03(16) . .
N3 O7 Dy1 94.46(17) . .
N4 O8 Dy1 97.87(16) . .
N4 O10 Dy1 95.29(15) . .
C1 N1 C2 108.0(2) . .
C1 N1 C10 126.4(2) . .
C2 N1 C10 125.6(2) . .
C1 N2 C7 107.9(2) . .
C1 N2 C8 124.9(2) . .
C7 N2 C8 127.2(2) . .
O5 N3 O7 122.5(3) . .
O5 N3 O6 121.2(3) . .
O7 N3 O6 116.3(2) . .
O5 N3 Dy1 176.7(2) . .
O7 N3 Dy1 59.99(14) . .
O6 N3 Dy1 56.35(13) . .
O9 N4 O8 122.5(3) . .
O9 N4 O10 121.7(2) . .
O8 N4 O10 115.8(2) . .
O9 N4 Dy1 179.2(2) . .
O8 N4 Dy1 56.81(13) . .
O10 N4 Dy1 58.95(14) . .
N1 C1 N2 111.7(2) . .
N1 C1 H1A 124.1 . .
N2 C1 H1A 124.1 . .
C3 C2 N1 131.9(2) . .
C3 C2 C7 122.3(2) . .
N1 C2 C7 105.8(2) . .
C4 C3 C2 116.8(3) . .
C4 C3 H3A 121.6 . .
C2 C3 H3A 121.6 . .
C3 C4 C5 121.4(3) . .
C3 C4 H4A 119.3 . .
C5 C4 H4A 119.3 . .
C6 C5 C4 122.4(3) . .
C6 C5 H5A 118.8 . .
C4 C5 H5A 118.8 . .
C5 C6 C7 116.2(3) . .
C5 C6 H6A 121.9 . .
C7 C6 H6A 121.9 . .
C6 C7 N2 132.4(2) . .
C6 C7 C2 120.9(3) . .
N2 C7 C2 106.7(2) . .
N2 C8 C9 114.4(2) . .
N2 C8 H8A 108.7 . .
C9 C8 H8A 108.7 . .
N2 C8 H8B 108.7 . .
C9 C8 H8B 108.7 . .
H8A C8 H8B 107.6 . .
O1 C9 O2 126.6(3) . .
O1 C9 C8 119.0(2) . .
O2 C9 C8 114.4(2) . .
N1 C10 C11 115.3(2) . .
N1 C10 H10A 108.4 . .
C11 C10 H10A 108.4 . .
N1 C10 H10B 108.4 . .
C11 C10 H10B 108.4 . .
H10A C10 H10B 107.5 . .
O3 C11 O4 122.7(2) . .
O3 C11 C10 121.4(2) . .
O4 C11 C10 115.9(2) . .
O3 C11 Dy1 61.27(13) . .
O4 C11 Dy1 62.26(14) . .
C10 C11 Dy1 168.9(2) . .
Dy1 O1W H1WB 119.9 . .
Dy1 O1W H1WA 123.8 . .
H1WB O1W H1WA 110.2 . .

loop_
_geom_bond_atom_site_label_1
_geom_bond_atom_site_label_2
_geom_bond_distance
_geom_bond_site_symmetry_2
Dy1 O2 2.2608(18) 2_754
Dy1 O1 2.3333(19) 3_765
Dy1 O1W 2.3411(19) .
Dy1 O6 2.439(2) .
Dy1 O3 2.4554(18) .
Dy1 O8 2.469(2) .
Dy1 O4 2.477(2) .
Dy1 O10 2.515(2) .
Dy1 O7 2.520(2) .
Dy1 C11 2.798(3) .
Dy1 N3 2.901(3) .
Dy1 N4 2.922(2) .
O1 C9 1.248(3) .
O1 Dy1 2.3333(19) 3_765
O2 C9 1.244(3) .
O2 Dy1 2.2608(18) 2_744
O3 C11 1.253(3) .
O4 C11 1.261(3) .
O5 N3 1.222(3) .
O6 N3 1.267(3) .
O7 N3 1.255(3) .
O8 N4 1.262(3) .
O9 N4 1.221(3) .
O10 N4 1.275(3) .
N1 C1 1.318(4) .
N1 C2 1.404(3) .
N1 C10 1.458(3) .
N2 C1 1.316(3) .
N2 C7 1.396(3) .
N2 C8 1.466(3) .
C1 H1A 0.9300 .
C2 C3 1.377(4) .
C2 C7 1.399(4) .
C3 C4 1.377(4) .
C3 H3A 0.9300 .
C4 C5 1.397(5) .
C4 H4A 0.9300 .
C5 C6 1.380(4) .
C5 H5A 0.9300 .
C6 C7 1.396(4) .
C6 H6A 0.9300 .
C8 C9 1.519(4) .
C8 H8A 0.9700 .
C8 H8B 0.9700 .
C10 C11 1.514(4) .
C10 H10A 0.9700 .
C10 H10B 0.9700 .
O1W H1WB 0.8612 .
O1W H1WA 0.8792 .

loop_
_publcif_info_datablock.id
_publcif_info_datablock.publ_exptl
_publcif_info_datablock.publ_geom
_publcif_info_datablock.structure
{84681bc6-dd4e-4288-8e7d-3ff535c65f07} y y y

loop_
_publcif_info_exptl_table_extra_item
sin_theta_over_lambda_max

loop_
_publcif_info_tables.block_id
_publcif_info_tables.reference_item
{84681bc6-dd4e-4288-8e7d-3ff535c65f07} '_publcif_info_datablock.publ_exptl'

loop_
_publcif_info_cif.paper_type
EE
